data_4132400
loop_
_publ_author_name
'Park, Jesse G.'
'Aubrey, Michael L.'
'Oktawiec, Julia'
'Chakarawet, Khetpakorn'
'Darago, Lucy E.'
'Grandjean, Fernande'
'Long, Gary J.'
'Long, Jeffrey R.'

_publ_section_title
;
 Charge Delocalization and Bulk Electronic Conductivity in the
 Mixed-Valence Metal-Organic Framework
 Fe(1,2,3-triazolate)<sub>2</sub>(BF<sub>4</sub>) <sub>x</sub>.
;
_journal_issue 27
_journal_name_full 'Journal of the American Chemical Society'
_journal_page_first 8526
_journal_page_last 8534
_journal_paper_doi 10.1021/jacs.8b03696
_journal_volume 140
_journal_year 2018
_chemical_formula_moiety 'C48 H48 B4 F16 Fe12 N72'
_chemical_formula_sum 'C48 H48 B4 F16 Fe12 N72'
_chemical_formula_weight 2651.02
_chemical_name_common Fe(tri)2(BF4)0.33
_space_group_IT_number 227
_space_group_name_Hall '-F 4vw 2vw 3'
_space_group_name_H-M_alt 'F d -3 m :2'
_symmetry_cell_setting cubic
_symmetry_Int_Tables_number 227
_symmetry_space_group_name_H-M 'F d -3 m :2'
_cell_angle_alpha 90
_cell_angle_beta 90
_cell_angle_gamma 90
_cell_formula_units_Z 2
_cell_length_a 16.4794(3)
_cell_length_b 16.4794(3)
_cell_length_c 16.4794(3)
_cell_measurement_temperature 300
_cell_volume 4475.32(14)
_computing_cell_refinement 'TOPAS, Bruker AXS 2005, Karlsruhe, Germany'
_computing_publication_material 'TOPAS, Bruker AXS 2005, Karlsruhe, Germany'
_computing_structure_refinement 'TOPAS, Bruker AXS 2005, Karlsruhe, Germany'
_computing_structure_solution 'TOPAS, Bruker AXS 2005, Karlsruhe, Germany'
_diffrn_ambient_temperature 300
_diffrn_detector_type 'Perkin Elmer a-Si Flat Panel'
_diffrn_measurement_device_type custom
_diffrn_radiation_monochromator 'DCM Si(111)'
_diffrn_radiation_probe x-ray
_diffrn_radiation_type synchrotron
_diffrn_radiation_wavelength 0.45241(4)
_exptl_crystal_colour brown
_pd_char_colour brown
_pd_instr_location ' Advanced Photon Source, Argonne National Laboratory'
_pd_meas_2theta_range_inc 0.006988
_pd_meas_2theta_range_max 18.26301
_pd_meas_2theta_range_min 0.800
_pd_meas_number_of_points 2500
_pd_proc_2theta_range_inc 0.00698
_pd_proc_2theta_range_max 18.1
_pd_proc_2theta_range_min 2
_pd_proc_ls_background_function 'Chebychev polynomial'
_pd_proc_ls_pref_orient_corr none
_pd_proc_ls_profile_function 'fundamental parameters approach'
_pd_proc_ls_prof_R_factor 0.043
_pd_proc_ls_prof_wR_expected 0.018
_pd_proc_ls_prof_wR_factor 0.063
_pd_spec_mounting
;
packed powder in quartz glass capillary
;
_pd_spec_mount_mode transmission
_pd_spec_shape cylinder
_pd_spec_size_axial 10
_pd_spec_size_equat 0.5
_refine_ls_extinction_method none
_refine_ls_goodness_of_fit_all 3.571
_refine_ls_hydrogen_treatment constr
_refine_ls_matrix_type fullcycle
_refine_ls_number_parameters 31
_refine_ls_number_restraints 0
_refine_ls_R_I_factor 0.017
_refine_ls_shift/su_max 0.01
_refine_ls_structure_factor_coef Inet
_refine_ls_weighting_scheme sigma
_cod_data_source_file ja8b03696_si_005.cif
_cod_data_source_block Fetri2BF40.33300K
_cod_depositor_comments
;
The following automatic conversions were performed:

data item '_geom_angle_publ_flag' value 'N' was changed to 'n' in
accordance with the
/home/saulius/struct/COD-crude-data/automatic-downloads/DataCite-retrospective/ACS/depositions/lib/dictionaries/cif_core.dic
dictionary named 'cif_core.dic' version 2.4.2 last updated on
2011-04-26 (5 times).

data item '_geom_bond_publ_flag' value 'N' was changed to 'n' in
accordance with the
/home/saulius/struct/COD-crude-data/automatic-downloads/DataCite-retrospective/ACS/depositions/lib/dictionaries/cif_core.dic
dictionary named 'cif_core.dic' version 2.4.2 last updated on
2011-04-26 (6 times).

Automatic conversion script
Id: cif_fix_values 6909 2019-04-08 15:41:33Z antanas 
;
_cod_original_cell_volume 4475.4(3)
_cod_original_sg_symbol_H-M Fd-3m
_cod_database_code 4132400

loop_
_symmetry_equiv_pos_site_id
_symmetry_equiv_pos_as_xyz
1 x,y,z
2 3/4-x,1/4-y,1/2+z
3 1/4-x,1/2+y,3/4-z
4 1/2+x,3/4-y,1/4-z
5 z,x,y
6 1/2+z,3/4-x,1/4-y
7 3/4-z,1/4-x,1/2+y
8 1/4-z,1/2+x,3/4-y
9 y,z,x
10 1/4-y,1/2+z,3/4-x
11 1/2+y,3/4-z,1/4-x
12 3/4-y,1/4-z,1/2+x
13 3/4+y,1/4+x,1/2-z
14 -y,-x,-z
15 1/4+y,1/2-x,3/4+z
16 1/2-y,3/4+x,1/4+z
17 3/4+x,1/4+z,1/2-y
18 1/2-x,3/4+z,1/4+y
19 -x,-z,-y
20 1/4+x,1/2-z,3/4+y
21 3/4+z,1/4+y,1/2-x
22 1/4+z,1/2-y,3/4+x
23 1/2-z,3/4+y,1/4+x
24 -z,-y,-x
25 x,1/2+y,1/2+z
26 3/4-x,3/4-y,z
27 1/4-x,y,1/4-z
28 1/2+x,1/4-y,3/4-z
29 z,1/2+x,1/2+y
30 1/2+z,1/4-x,3/4-y
31 3/4-z,3/4-x,y
32 1/4-z,x,1/4-y
33 y,1/2+z,1/2+x
34 1/4-y,z,1/4-x
35 1/2+y,1/4-z,3/4-x
36 3/4-y,3/4-z,x
37 3/4+y,3/4+x,-z
38 -y,1/2-x,1/2-z
39 1/4+y,-x,1/4+z
40 1/2-y,1/4+x,3/4+z
41 3/4+x,3/4+z,-y
42 1/2-x,1/4+z,3/4+y
43 -x,1/2-z,1/2-y
44 1/4+x,-z,1/4+y
45 3/4+z,3/4+y,-x
46 1/4+z,-y,1/4+x
47 1/2-z,1/4+y,3/4+x
48 -z,1/2-y,1/2-x
49 1/2+x,y,1/2+z
50 1/4-x,1/4-y,z
51 3/4-x,1/2+y,1/4-z
52 x,3/4-y,3/4-z
53 1/2+z,x,1/2+y
54 z,3/4-x,3/4-y
55 1/4-z,1/4-x,y
56 3/4-z,1/2+x,1/4-y
57 1/2+y,z,1/2+x
58 3/4-y,1/2+z,1/4-x
59 y,3/4-z,3/4-x
60 1/4-y,1/4-z,x
61 1/4+y,1/4+x,-z
62 1/2-y,-x,1/2-z
63 3/4+y,1/2-x,1/4+z
64 -y,3/4+x,3/4+z
65 1/4+x,1/4+z,-y
66 -x,3/4+z,3/4+y
67 1/2-x,-z,1/2-y
68 3/4+x,1/2-z,1/4+y
69 1/4+z,1/4+y,-x
70 3/4+z,1/2-y,1/4+x
71 -z,3/4+y,3/4+x
72 1/2-z,-y,1/2-x
73 1/2+x,1/2+y,z
74 1/4-x,3/4-y,1/2+z
75 3/4-x,y,3/4-z
76 x,1/4-y,1/4-z
77 1/2+z,1/2+x,y
78 z,1/4-x,1/4-y
79 1/4-z,3/4-x,1/2+y
80 3/4-z,x,3/4-y
81 1/2+y,1/2+z,x
82 3/4-y,z,3/4-x
83 y,1/4-z,1/4-x
84 1/4-y,3/4-z,1/2+x
85 1/4+y,3/4+x,1/2-z
86 1/2-y,1/2-x,-z
87 3/4+y,-x,3/4+z
88 -y,1/4+x,1/4+z
89 1/4+x,3/4+z,1/2-y
90 -x,1/4+z,1/4+y
91 1/2-x,1/2-z,-y
92 3/4+x,-z,3/4+y
93 1/4+z,3/4+y,1/2-x
94 3/4+z,-y,3/4+x
95 -z,1/4+y,1/4+x
96 1/2-z,1/2-y,-x
97 -x,-y,-z
98 1/4+x,3/4+y,1/2-z
99 3/4+x,1/2-y,1/4+z
100 1/2-x,1/4+y,3/4+z
101 -z,-x,-y
102 1/2-z,1/4+x,3/4+y
103 1/4+z,3/4+x,1/2-y
104 3/4+z,1/2-x,1/4+y
105 -y,-z,-x
106 3/4+y,1/2-z,1/4+x
107 1/2-y,1/4+z,3/4+x
108 1/4+y,3/4+z,1/2-x
109 1/4-y,3/4-x,1/2+z
110 y,x,z
111 3/4-y,1/2+x,1/4-z
112 1/2+y,1/4-x,3/4-z
113 1/4-x,3/4-z,1/2+y
114 1/2+x,1/4-z,3/4-y
115 x,z,y
116 3/4-x,1/2+z,1/4-y
117 1/4-z,3/4-y,1/2+x
118 3/4-z,1/2+y,1/4-x
119 1/2+z,1/4-y,3/4-x
120 z,y,x
121 -x,1/2-y,1/2-z
122 1/4+x,1/4+y,-z
123 3/4+x,-y,3/4+z
124 1/2-x,3/4+y,1/4+z
125 -z,1/2-x,1/2-y
126 1/2-z,3/4+x,1/4+y
127 1/4+z,1/4+x,-y
128 3/4+z,-x,3/4+y
129 -y,1/2-z,1/2-x
130 3/4+y,-z,3/4+x
131 1/2-y,3/4+z,1/4+x
132 1/4+y,1/4+z,-x
133 1/4-y,1/4-x,z
134 y,1/2+x,1/2+z
135 3/4-y,x,3/4-z
136 1/2+y,3/4-x,1/4-z
137 1/4-x,1/4-z,y
138 1/2+x,3/4-z,1/4-y
139 x,1/2+z,1/2+y
140 3/4-x,z,3/4-y
141 1/4-z,1/4-y,x
142 3/4-z,y,3/4-x
143 1/2+z,3/4-y,1/4-x
144 z,1/2+y,1/2+x
145 1/2-x,-y,1/2-z
146 3/4+x,3/4+y,-z
147 1/4+x,1/2-y,3/4+z
148 -x,1/4+y,1/4+z
149 1/2-z,-x,1/2-y
150 -z,1/4+x,1/4+y
151 3/4+z,3/4+x,-y
152 1/4+z,1/2-x,3/4+y
153 1/2-y,-z,1/2-x
154 1/4+y,1/2-z,3/4+x
155 -y,1/4+z,1/4+x
156 3/4+y,3/4+z,-x
157 3/4-y,3/4-x,z
158 1/2+y,x,1/2+z
159 1/4-y,1/2+x,3/4-z
160 y,1/4-x,1/4-z
161 3/4-x,3/4-z,y
162 x,1/4-z,1/4-y
163 1/2+x,z,1/2+y
164 1/4-x,1/2+z,3/4-y
165 3/4-z,3/4-y,x
166 1/4-z,1/2+y,3/4-x
167 z,1/4-y,1/4-x
168 1/2+z,y,1/2+x
169 1/2-x,1/2-y,-z
170 3/4+x,1/4+y,1/2-z
171 1/4+x,-y,1/4+z
172 -x,3/4+y,3/4+z
173 1/2-z,1/2-x,-y
174 -z,3/4+x,3/4+y
175 3/4+z,1/4+x,1/2-y
176 1/4+z,-x,1/4+y
177 1/2-y,1/2-z,-x
178 1/4+y,-z,1/4+x
179 -y,3/4+z,3/4+x
180 3/4+y,1/4+z,1/2-x
181 3/4-y,1/4-x,1/2+z
182 1/2+y,1/2+x,z
183 1/4-y,x,1/4-z
184 y,3/4-x,3/4-z
185 3/4-x,1/4-z,1/2+y
186 x,3/4-z,3/4-y
187 1/2+x,1/2+z,y
188 1/4-x,z,1/4-y
189 3/4-z,1/4-y,1/2+x
190 1/4-z,y,1/4-x
191 z,3/4-y,3/4-x
192 1/2+z,1/2+y,x

loop_
_atom_site_label
_atom_site_type_symbol
_atom_site_symmetry_multiplicity
_atom_site_fract_x
_atom_site_fract_y
_atom_site_fract_z
_atom_site_occupancy
_atom_site_U_iso_or_equiv
_atom_site_thermal_displace_type
Fe1 Fe 16 0.5 0.25 0.25 1 0.0161(7) Uiso
Fe2 Fe 8 0.375 0.375 0.375 1 0.0161(11) Uiso
C1 C 96 0.6193(3) 0.34579(8) 0.34579(8) 1 0.013(3) Uiso
N1 N 96 0.5413(2) 0.32787(13) 0.32787(13) 1 0.0136(14) Uiso
N2 N 48 0.4946(3) 0.375 0.375 1 0.012(2) Uiso
H1 H 96 0.677705 0.317574 0.317574 1 0.0293 Uiso
F1 F 32 0.1725(2) 0.1725(2) 0.1725(2) 1 0.128(3) Uiso
B1 B 8 0.125 0.125 0.125 1 0.25(3) Uiso

loop_
_atom_type_symbol
_atom_type_description
_atom_type_scat_source
C C 'International Tables Vol C Tables 4.2.6.8 and 6.1.1.4'
H H 'International Tables Vol C Tables 4.2.6.8 and 6.1.1.4'
Fe Fe 'International Tables Vol C Tables 4.2.6.8 and 6.1.1.4'
N N 'International Tables Vol C Tables 4.2.6.8 and 6.1.1.4'
B B 'International Tables Vol C Tables 4.2.6.8 and 6.1.1.4'
F F 'International Tables Vol C Tables 4.2.6.8 and 6.1.1.4'

loop_
_geom_angle_atom_site_label_1
_geom_angle_atom_site_label_2
_geom_angle_atom_site_label_3
_geom_angle
_geom_angle_publ_flag
N2 N1 C1 107.0(3) n
Fe1 N1 C1 128.6(2) n
Fe1 N1 N2 124.4(3) n
N1 N2 Fe2 125.0(2) n
H1 C1 N1 127.65 n

loop_
_geom_bond_atom_site_label_1
_geom_bond_atom_site_label_2
_geom_bond_distance
_geom_bond_site_symmetry_2
_geom_bond_publ_flag
Fe1 N1 1.938(3) 1.555 n
Fe2 N2 1.971(5) 1.555 n
N1 N2 1.341(4) 1.555 n
N1 C1 1.351(6) 1.555 n
C1 N2 2.165(6) 1.555 n
C1 H1 1.165 1.555 n
